data_4038219
loop_
_publ_author_name
'Helberg, Julian'
'Amp\&sler, Torsten'
'Zipse, Hendrik'

_publ_section_title
;
 Pyridinyl Amide Ion Pairs as Lewis Base Organocatalysts.
;
_journal_name_full 'The Journal of organic chemistry'
_journal_paper_doi 10.1021/acs.joc.0c00114
_journal_year 2020
_chemical_absolute_configuration unk
_chemical_formula_moiety 'C12 H17 N O2'
_chemical_formula_sum 'C12 H17 N O2'
_chemical_formula_weight 207.26
_chemical_name_common ta02
_space_group_crystal_system monoclinic
_space_group_IT_number 9
_space_group_name_Hall 'C -2yc'
_space_group_name_H-M_alt 'C 1 c 1'
_atom_sites_solution_hydrogens mixed
_audit_block_code C12H17NO2_uv331_zipse
_audit_creation_method 'APEX3 v2015.9-RC7'
_audit_update_record 20-Jun-16
_cell_angle_alpha 90
_cell_angle_beta 102.0210(10)
_cell_angle_gamma 90
_cell_formula_units_Z 16
_cell_length_a 18.1807(6)
_cell_length_b 27.4981(7)
_cell_length_c 9.6395(2)
_cell_measurement_reflns_used 9895
_cell_measurement_temperature 153.(2)
_cell_measurement_theta_max 30.4788
_cell_measurement_theta_min 3.1447
_cell_volume 4713.4(2)
_computing_cell_refinement 'SAINT V8.35A (Bruker AXS Inc., 2015)'
_computing_data_collection 'APEX3 (Bruker AXS Inc., 2015)'
_computing_data_reduction 'SAINT V8.35A (Bruker AXS Inc., 2015)'
_computing_molecular_graphics 'shelXle (C.B. Huebschle, rev 740)'
_computing_structure_refinement 'SHELXL-2014/7 (Sheldrick, 2014)'
_computing_structure_solution 'XT, VERSION 2014/4'
_diffrn_ambient_temperature 153.(2)
_diffrn_detector_area_resol_mean 7.4074
_diffrn_measured_fraction_theta_full 0.997
_diffrn_measured_fraction_theta_max 0.997
_diffrn_measurement_device 'fixed-chi three-circle diffractometer'
_diffrn_measurement_device_type 'Bruker D8 Venture TXS'
_diffrn_measurement_method 'mix of phi and omega scans'
_diffrn_radiation_monochromator 'focusing mirrors'
_diffrn_radiation_type MoK\a
_diffrn_radiation_wavelength 0.71073
_diffrn_reflns_av_R_equivalents 0.0493
_diffrn_reflns_av_unetI/netI 0.0728
_diffrn_reflns_Laue_measured_fraction_full 0.997
_diffrn_reflns_Laue_measured_fraction_max 0.997
_diffrn_reflns_limit_h_max 25
_diffrn_reflns_limit_h_min -25
_diffrn_reflns_limit_k_max 36
_diffrn_reflns_limit_k_min -39
_diffrn_reflns_limit_l_max 13
_diffrn_reflns_limit_l_min -13
_diffrn_reflns_number 29658
_diffrn_reflns_point_group_measured_fraction_full 0.998
_diffrn_reflns_point_group_measured_fraction_max 0.997
_diffrn_reflns_theta_full 25.242
_diffrn_reflns_theta_max 30.508
_diffrn_reflns_theta_min 3.145
_diffrn_source 'rotating anode (TXS)'
_diffrn_source_current 50
_diffrn_source_power 2.5
_diffrn_source_type 'Bruker TXS'
_diffrn_source_voltage 50
_exptl_absorpt_coefficient_mu 0.079
_exptl_absorpt_correction_T_max 0.9604
_exptl_absorpt_correction_T_min 0.8905
_exptl_absorpt_correction_type multi-scan
_exptl_absorpt_process_details
;
SADABS-2014/5 - Bruker AXS area detector scaling and absorption correction
;
_exptl_crystal_colour colourless
_exptl_crystal_density_diffrn 1.168
_exptl_crystal_density_method 'not measured'
_exptl_crystal_description rod
_exptl_crystal_F_000 1792
_exptl_crystal_size_max 0.100
_exptl_crystal_size_mid 0.030
_exptl_crystal_size_min 0.030
_refine_diff_density_max 0.240
_refine_diff_density_min -0.198
_refine_diff_density_rms 0.041
_refine_ls_abs_structure_details
;

Flack x determined using 3934 quotients [(I+)-(I-)]/[(I+)+(I-)]
(Parsons, Flack and Wagner, Acta Cryst. B69 (2013) 249-259).
;
_refine_ls_abs_structure_Flack 0.5
_refine_ls_extinction_method none
_refine_ls_goodness_of_fit_ref 1.019
_refine_ls_hydrogen_treatment mixed
_refine_ls_matrix_type full
_refine_ls_number_parameters 565
_refine_ls_number_reflns 14193
_refine_ls_number_restraints 2
_refine_ls_restrained_S_all 1.018
_refine_ls_R_factor_all 0.0818
_refine_ls_R_factor_gt 0.0572
_refine_ls_shift/su_max 0.001
_refine_ls_shift/su_mean 0.000
_refine_ls_structure_factor_coef Fsqd
_refine_ls_weighting_details 'w=1/[\s^2^(Fo^2^)+(0.0640P)^2^+0.7848P] where P=(Fo^2^+2Fc^2^)/3'
_refine_ls_weighting_scheme calc
_refine_ls_wR_factor_gt 0.1288
_refine_ls_wR_factor_ref 0.1410
_reflns_Friedel_coverage 0.998
_reflns_Friedel_fraction_full 0.998
_reflns_Friedel_fraction_max 0.997
_reflns_number_gt 10647
_reflns_number_total 14193
_reflns_threshold_expression 'I > 2\s(I)'
_cod_data_source_file jo0c00114_si_002.cif
_cod_data_source_block uv331
_cod_depositor_comments
;
The following automatic conversions were performed:

data item '_exptl_absorpt_correction_type' value 'Multi-Scan' was
changed to 'multi-scan' in accordance with the
/home/data/users/saulius/crontab/automatic-downloads/rss-feeds/ACS/lib/dictionaries/cif_core.dic
dictionary named 'cif_core.dic' version 2.4.2 last updated on
2011-04-26.

Automatic conversion script
Id: cif_fix_values 7556 2019-12-06 15:28:31Z antanas 
;
_cod_database_code 4038219
_shelx_estimated_absorpt_t_min 0.992
_shelx_estimated_absorpt_t_max 0.998
_shelx_space_group_comment
;
The symmetry employed for this shelxl refinement is uniquely defined
by the following loop, which should always be used as a source of
symmetry information in preference to the above space-group names.
They are only intended as comments.
;

loop_
_space_group_symop_operation_xyz
'x, y, z'
'x, -y, z+1/2'
'x+1/2, y+1/2, z'
'x+1/2, -y+1/2, z+1/2'

loop_
_atom_site_label
_atom_site_type_symbol
_atom_site_fract_x
_atom_site_fract_y
_atom_site_fract_z
_atom_site_U_iso_or_equiv
_atom_site_adp_type
_atom_site_occupancy
_atom_site_site_symmetry_order
_atom_site_calc_flag
_atom_site_refinement_flags_posn
_atom_site_refinement_flags_adp
_atom_site_refinement_flags_occupancy
_atom_site_disorder_assembly
_atom_site_disorder_group
O1 O 0.23895(13) 0.44910(7) 0.4731(2) 0.0319(5) Uani 1 1 d . . . . .
O2 O 0.19825(13) 0.47693(8) 0.6640(2) 0.0354(5) Uani 1 1 d . . . . .
O3 O 0.38161(13) 0.54763(8) 0.5351(2) 0.0339(5) Uani 1 1 d . . . . .
O4 O 0.42291(13) 0.52012(8) 0.3440(2) 0.0354(5) Uani 1 1 d . . . . .
O5 O 0.76935(12) 0.42237(7) 0.52406(19) 0.0284(4) Uani 1 1 d . . . . .
O6 O 0.79237(13) 0.38717(7) 0.32553(18) 0.0324(5) Uani 1 1 d . . . . .
O7 O 0.83344(12) 0.59246(7) 0.4905(2) 0.0314(5) Uani 1 1 d . . . . .
O8 O 0.79722(13) 0.64945(8) 0.32103(19) 0.0356(5) Uani 1 1 d . . . . .
N1 N 0.17359(15) 0.51718(9) 0.4509(3) 0.0310(6) Uani 1 1 d . . . . .
H1 H 0.183(2) 0.5135(14) 0.362(5) 0.055(12) Uiso 1 1 d . . . . .
N2 N 0.44523(15) 0.47934(9) 0.5562(2) 0.0287(5) Uani 1 1 d . . . . .
H2 H 0.437(2) 0.4812(12) 0.644(4) 0.036(9) Uiso 1 1 d . . . . .
N3 N 0.83691(14) 0.35553(8) 0.5479(2) 0.0258(5) Uani 1 1 d . . . . .
H3 H 0.8320(19) 0.3592(11) 0.632(3) 0.031(9) Uiso 1 1 d . . . . .
N4 N 0.76965(14) 0.65583(9) 0.5407(2) 0.0288(5) Uani 1 1 d . . . . .
H4 H 0.7774(16) 0.6419(10) 0.623(3) 0.017(7) Uiso 1 1 d . . . . .
C1 C 0.20275(17) 0.48127(10) 0.5409(3) 0.0265(6) Uani 1 1 d . . . . .
C2 C 0.12999(17) 0.55672(11) 0.4790(3) 0.0274(6) Uani 1 1 d . . . . .
C3 C 0.1239(2) 0.57103(12) 0.6145(3) 0.0382(8) Uani 1 1 d . . . . .
H3A H 0.1496 0.5534 0.6949 0.046 Uiso 1 1 calc R U . . .
C4 C 0.0804(2) 0.61100(12) 0.6320(3) 0.0428(8) Uani 1 1 d . . . . .
H4A H 0.0767 0.6202 0.7253 0.051 Uiso 1 1 calc R U . . .
C5 C 0.04222(19) 0.63799(12) 0.5188(3) 0.0352(7) Uani 1 1 d . . . . .
C6 C 0.0495(2) 0.62330(13) 0.3838(3) 0.0390(7) Uani 1 1 d . . . . .
H6 H 0.0244 0.6412 0.3034 0.047 Uiso 1 1 calc R U . . .
C7 C 0.09232(18) 0.58346(12) 0.3642(3) 0.0342(7) Uani 1 1 d . . . . .
H7 H 0.0960 0.5743 0.2709 0.041 Uiso 1 1 calc R U . . .
C8 C -0.0040(2) 0.68157(14) 0.5403(4) 0.0510(9) Uani 1 1 d . . . . .
H8A H -0.0092 0.7031 0.4579 0.076 Uiso 1 1 calc R U . . .
H8B H 0.0210 0.6991 0.6257 0.076 Uiso 1 1 calc R U . . .
H8C H -0.0539 0.6709 0.5514 0.076 Uiso 1 1 calc R U . . .
C9 C 0.27850(18) 0.41032(11) 0.5608(3) 0.0301(6) Uani 1 1 d . . . . .
H9A H 0.2440 0.3937 0.6125 0.036 Uiso 1 1 calc R U . . .
H9B H 0.3210 0.4239 0.6313 0.036 Uiso 1 1 calc R U . . .
C10 C 0.30701(17) 0.37498(11) 0.4667(3) 0.0310(6) Uani 1 1 d . . . . .
H10A H 0.3410 0.3919 0.4146 0.037 Uiso 1 1 calc R U . . .
H10B H 0.2642 0.3617 0.3963 0.037 Uiso 1 1 calc R U . . .
C11 C 0.3493(2) 0.33345(12) 0.5529(3) 0.0382(7) Uani 1 1 d . . . . .
H11A H 0.3893 0.3472 0.6282 0.046 Uiso 1 1 calc R U . . .
H11B H 0.3140 0.3154 0.5997 0.046 Uiso 1 1 calc R U . . .
C12 C 0.3842(2) 0.29839(14) 0.4649(4) 0.0492(9) Uani 1 1 d . . . . .
H12A H 0.4095 0.2722 0.5256 0.074 Uiso 1 1 calc R U . . .
H12B H 0.4210 0.3157 0.4218 0.074 Uiso 1 1 calc R U . . .
H12C H 0.3449 0.2846 0.3901 0.074 Uiso 1 1 calc R U . . .
C13 C 0.41727(17) 0.51562(10) 0.4667(3) 0.0270(6) Uani 1 1 d . . . . .
C14 C 0.48921(17) 0.43986(10) 0.5294(3) 0.0266(6) Uani 1 1 d . . . . .
C15 C 0.49707(19) 0.42520(11) 0.3946(3) 0.0342(7) Uani 1 1 d . . . . .
H15 H 0.4719 0.4423 0.3129 0.041 Uiso 1 1 calc R U . . .
C16 C 0.5419(2) 0.38546(12) 0.3808(3) 0.0394(8) Uani 1 1 d . . . . .
H16 H 0.5473 0.3761 0.2886 0.047 Uiso 1 1 calc R U . . .
C17 C 0.57924(19) 0.35886(12) 0.4969(4) 0.0366(7) Uani 1 1 d . . . . .
C18 C 0.57053(18) 0.37350(12) 0.6302(3) 0.0368(7) Uani 1 1 d . . . . .
H18 H 0.5953 0.3560 0.7115 0.044 Uiso 1 1 calc R U . . .
C19 C 0.52605(18) 0.41343(11) 0.6470(3) 0.0316(6) Uani 1 1 d . . . . .
H19 H 0.5208 0.4227 0.7393 0.038 Uiso 1 1 calc R U . . .
C20 C 0.6270(2) 0.31524(14) 0.4809(4) 0.0525(10) Uani 1 1 d . . . . .
H20A H 0.6775 0.3196 0.5397 0.079 Uiso 1 1 calc R U . . .
H20B H 0.6306 0.3118 0.3813 0.079 Uiso 1 1 calc R U . . .
H20C H 0.6041 0.2859 0.5113 0.079 Uiso 1 1 calc R U . . .
C21 C 0.34348(18) 0.58702(11) 0.4495(3) 0.0311(6) Uani 1 1 d . . . . .
H21A H 0.3008 0.5742 0.3779 0.037 Uiso 1 1 calc R U . . .
H21B H 0.3786 0.6037 0.3994 0.037 Uiso 1 1 calc R U . . .
C22 C 0.31528(18) 0.62218(11) 0.5465(3) 0.0320(6) Uani 1 1 d . . . . .
H22A H 0.3585 0.6356 0.6156 0.038 Uiso 1 1 calc R U . . .
H22B H 0.2826 0.6047 0.6001 0.038 Uiso 1 1 calc R U . . .
C23 C 0.2715(2) 0.66344(12) 0.4636(4) 0.0383(7) Uani 1 1 d . . . . .
H23A H 0.2305 0.6497 0.3901 0.046 Uiso 1 1 calc R U . . .
H23B H 0.3053 0.6819 0.4148 0.046 Uiso 1 1 calc R U . . .
C24 C 0.2378(2) 0.69794(14) 0.5562(4) 0.0475(9) Uani 1 1 d . . . . .
H24A H 0.2126 0.7248 0.4982 0.071 Uiso 1 1 calc R U . . .
H24B H 0.2778 0.7110 0.6312 0.071 Uiso 1 1 calc R U . . .
H24C H 0.2013 0.6804 0.5992 0.071 Uiso 1 1 calc R U . . .
C25 C 0.79929(15) 0.38784(9) 0.4537(3) 0.0233(5) Uani 1 1 d . . . . .
C26 C 0.87753(15) 0.31420(9) 0.5203(3) 0.0231(5) Uani 1 1 d . . . . .
C27 C 0.90383(18) 0.28334(11) 0.6345(3) 0.0302(6) Uani 1 1 d . . . . .
H27 H 0.8936 0.2905 0.7249 0.036 Uiso 1 1 calc R U . . .
C28 C 0.94490(19) 0.24217(11) 0.6168(3) 0.0334(7) Uani 1 1 d . . . . .
H28 H 0.9631 0.2218 0.6961 0.040 Uiso 1 1 calc R U . . .
C29 C 0.96010(16) 0.23008(11) 0.4857(3) 0.0290(6) Uani 1 1 d . . . . .
C30 C 0.93393(18) 0.26120(11) 0.3740(3) 0.0327(6) Uani 1 1 d . . . . .
H30 H 0.9438 0.2537 0.2834 0.039 Uiso 1 1 calc R U . . .
C31 C 0.89369(16) 0.30312(11) 0.3892(3) 0.0290(6) Uani 1 1 d . . . . .
H31 H 0.8773 0.3241 0.3105 0.035 Uiso 1 1 calc R U . . .
C32 C 1.00439(19) 0.18483(11) 0.4681(4) 0.0381(7) Uani 1 1 d . . . . .
H32A H 0.9965 0.1765 0.3672 0.057 Uiso 1 1 calc R U . . .
H32B H 0.9874 0.1579 0.5201 0.057 Uiso 1 1 calc R U . . .
H32C H 1.0580 0.1908 0.5055 0.057 Uiso 1 1 calc R U . . .
C33 C 0.72218(17) 0.45776(10) 0.4370(3) 0.0287(6) Uani 1 1 d . . . . .
H33A H 0.6786 0.4415 0.3758 0.034 Uiso 1 1 calc R U . . .
H33B H 0.7510 0.4750 0.3756 0.034 Uiso 1 1 calc R U . . .
C34 C 0.69562(17) 0.49320(11) 0.5358(3) 0.0281(6) Uani 1 1 d . . . . .
H34A H 0.7396 0.5096 0.5951 0.034 Uiso 1 1 calc R U . . .
H34B H 0.6690 0.4753 0.5997 0.034 Uiso 1 1 calc R U . . .
C35 C 0.64308(19) 0.53119(11) 0.4531(3) 0.0356(7) Uani 1 1 d . . . . .
H35A H 0.6707 0.5502 0.3932 0.043 Uiso 1 1 calc R U . . .
H35B H 0.6008 0.5145 0.3896 0.043 Uiso 1 1 calc R U . . .
C36 C 0.6118(2) 0.56585(13) 0.5498(4) 0.0433(8) Uani 1 1 d . . . . .
H36A H 0.5790 0.5898 0.4921 0.065 Uiso 1 1 calc R U . . .
H36B H 0.6534 0.5827 0.6124 0.065 Uiso 1 1 calc R U . . .
H36C H 0.5829 0.5474 0.6071 0.065 Uiso 1 1 calc R U . . .
C37 C 0.79931(16) 0.63395(10) 0.4400(3) 0.0266(6) Uani 1 1 d . . . . .
C38 C 0.72826(15) 0.69980(10) 0.5300(3) 0.0254(5) Uani 1 1 d . . . . .
C39 C 0.71083(18) 0.71761(12) 0.6544(3) 0.0322(6) Uani 1 1 d . . . . .
H39 H 0.7272 0.7006 0.7411 0.039 Uiso 1 1 calc R U . . .
C40 C 0.66947(18) 0.76024(11) 0.6520(3) 0.0331(6) Uani 1 1 d . . . . .
H40 H 0.6573 0.7717 0.7375 0.040 Uiso 1 1 calc R U . . .
C41 C 0.64557(16) 0.78643(11) 0.5283(3) 0.0303(6) Uani 1 1 d . . . . .
C42 C 0.66414(18) 0.76820(12) 0.4057(3) 0.0342(7) Uani 1 1 d . . . . .
H42 H 0.6486 0.7856 0.3195 0.041 Uiso 1 1 calc R U . . .
C43 C 0.70478(18) 0.72525(11) 0.4047(3) 0.0306(6) Uani 1 1 d . . . . .
H43 H 0.7162 0.7136 0.3189 0.037 Uiso 1 1 calc R U . . .
C44 C 0.6012(2) 0.83252(12) 0.5282(4) 0.0421(8) Uani 1 1 d . . . . .
H44A H 0.6194 0.8570 0.4694 0.063 Uiso 1 1 calc R U . . .
H44B H 0.6073 0.8447 0.6255 0.063 Uiso 1 1 calc R U . . .
H44C H 0.5478 0.8259 0.4895 0.063 Uiso 1 1 calc R U . . .
C45 C 0.86465(17) 0.56358(11) 0.3899(3) 0.0310(6) Uani 1 1 d . . . . .
H45A H 0.8981 0.5838 0.3447 0.037 Uiso 1 1 calc R U . . .
H45B H 0.8238 0.5506 0.3148 0.037 Uiso 1 1 calc R U . . .
C46 C 0.90848(17) 0.52249(11) 0.4719(3) 0.0313(6) Uani 1 1 d . . . . .
H46A H 0.8758 0.5048 0.5252 0.038 Uiso 1 1 calc R U . . .
H46B H 0.9516 0.5360 0.5412 0.038 Uiso 1 1 calc R U . . .
C47 C 0.9374(2) 0.48718(11) 0.3744(3) 0.0382(7) Uani 1 1 d . . . . .
H47A H 0.9669 0.5053 0.3160 0.046 Uiso 1 1 calc R U . . .
H47B H 0.8941 0.4720 0.3095 0.046 Uiso 1 1 calc R U . . .
C48 C 0.9863(2) 0.44751(14) 0.4562(4) 0.0533(10) Uani 1 1 d . . . . .
H48A H 1.0035 0.4255 0.3894 0.080 Uiso 1 1 calc R U . . .
H48B H 0.9571 0.4291 0.5131 0.080 Uiso 1 1 calc R U . . .
H48C H 1.0300 0.4623 0.5189 0.080 Uiso 1 1 calc R U . . .

loop_
_atom_site_aniso_label
_atom_site_aniso_U_11
_atom_site_aniso_U_22
_atom_site_aniso_U_33
_atom_site_aniso_U_23
_atom_site_aniso_U_13
_atom_site_aniso_U_12
O1 0.0474(13) 0.0310(11) 0.0193(9) 0.0008(8) 0.0114(8) 0.0071(9)
O2 0.0503(14) 0.0384(12) 0.0206(10) 0.0021(8) 0.0145(9) 0.0038(10)
O3 0.0474(14) 0.0368(11) 0.0194(10) 0.0022(8) 0.0116(9) 0.0057(10)
O4 0.0500(14) 0.0396(12) 0.0188(10) 0.0023(8) 0.0124(9) 0.0041(10)
O5 0.0348(11) 0.0311(10) 0.0196(9) -0.0003(8) 0.0059(8) 0.0100(8)
O6 0.0486(13) 0.0313(10) 0.0171(9) -0.0021(8) 0.0060(8) 0.0077(9)
O7 0.0400(12) 0.0333(11) 0.0232(9) 0.0019(8) 0.0115(8) 0.0057(9)
O8 0.0527(14) 0.0366(11) 0.0213(10) 0.0051(9) 0.0167(9) 0.0074(10)
N1 0.0479(16) 0.0307(13) 0.0182(11) 0.0022(10) 0.0152(10) 0.0021(11)
N2 0.0401(14) 0.0313(13) 0.0166(11) 0.0010(9) 0.0105(9) 0.0005(11)
N3 0.0346(13) 0.0291(12) 0.0149(10) -0.0002(9) 0.0077(9) 0.0046(10)
N4 0.0374(14) 0.0327(13) 0.0183(10) 0.0044(10) 0.0103(9) 0.0030(10)
C1 0.0332(15) 0.0286(14) 0.0186(12) -0.0016(11) 0.0077(10) -0.0050(12)
C2 0.0346(16) 0.0286(14) 0.0213(13) -0.0021(11) 0.0113(11) -0.0046(11)
C3 0.060(2) 0.0317(16) 0.0246(14) -0.0010(12) 0.0126(14) 0.0076(15)
C4 0.068(2) 0.0366(18) 0.0277(15) -0.0075(13) 0.0179(15) 0.0033(16)
C5 0.0343(17) 0.0345(16) 0.0377(16) -0.0058(13) 0.0093(13) -0.0024(13)
C6 0.0414(19) 0.0447(18) 0.0296(15) 0.0009(14) 0.0048(13) 0.0098(15)
C7 0.0389(17) 0.0421(17) 0.0228(13) -0.0026(12) 0.0091(12) 0.0020(14)
C8 0.056(2) 0.048(2) 0.050(2) -0.0105(17) 0.0123(18) 0.0132(18)
C9 0.0354(16) 0.0330(15) 0.0222(13) 0.0025(11) 0.0067(11) -0.0004(12)
C10 0.0304(15) 0.0353(15) 0.0277(14) -0.0035(12) 0.0072(11) -0.0024(13)
C11 0.0378(18) 0.0390(17) 0.0365(16) 0.0019(14) 0.0048(13) 0.0052(14)
C12 0.050(2) 0.046(2) 0.053(2) 0.0009(17) 0.0141(17) 0.0107(17)
C13 0.0304(15) 0.0302(14) 0.0208(13) -0.0025(11) 0.0061(10) -0.0067(12)
C14 0.0319(15) 0.0275(14) 0.0227(13) -0.0037(11) 0.0111(11) -0.0089(11)
C15 0.050(2) 0.0331(15) 0.0213(13) -0.0007(12) 0.0112(12) -0.0019(14)
C16 0.053(2) 0.0389(17) 0.0317(16) -0.0088(14) 0.0210(15) -0.0053(15)
C17 0.0395(18) 0.0317(16) 0.0421(17) -0.0053(13) 0.0165(14) -0.0034(13)
C18 0.0366(17) 0.0376(17) 0.0361(17) 0.0026(13) 0.0077(13) 0.0037(14)
C19 0.0362(16) 0.0359(16) 0.0226(13) -0.0020(12) 0.0058(11) -0.0017(13)
C20 0.054(2) 0.044(2) 0.065(2) -0.0042(18) 0.024(2) 0.0124(18)
C21 0.0355(16) 0.0339(15) 0.0236(13) 0.0024(11) 0.0057(11) 0.0000(13)
C22 0.0344(16) 0.0350(16) 0.0263(14) 0.0011(12) 0.0059(11) 0.0023(13)
C23 0.0400(18) 0.0348(17) 0.0376(17) -0.0012(13) 0.0027(13) 0.0017(14)
C24 0.044(2) 0.0422(19) 0.055(2) -0.0056(17) 0.0071(16) 0.0129(16)
C25 0.0236(13) 0.0235(12) 0.0230(12) -0.0022(10) 0.0051(10) -0.0011(10)
C26 0.0233(13) 0.0226(13) 0.0241(12) -0.0028(10) 0.0066(10) -0.0017(10)
C27 0.0405(17) 0.0297(14) 0.0219(13) 0.0023(11) 0.0099(11) 0.0053(12)
C28 0.0438(18) 0.0275(15) 0.0300(14) 0.0053(12) 0.0106(12) 0.0067(13)
C29 0.0267(14) 0.0261(13) 0.0348(15) -0.0049(11) 0.0080(11) -0.0017(11)
C30 0.0342(16) 0.0391(16) 0.0273(14) -0.0071(12) 0.0120(12) 0.0031(13)
C31 0.0345(15) 0.0339(15) 0.0193(12) 0.0015(11) 0.0069(10) 0.0061(12)
C32 0.0362(17) 0.0301(16) 0.0495(19) -0.0039(14) 0.0123(14) 0.0040(13)
C33 0.0335(15) 0.0286(14) 0.0232(13) 0.0004(11) 0.0038(11) 0.0061(12)
C34 0.0325(15) 0.0280(14) 0.0232(13) 0.0018(11) 0.0041(11) 0.0060(11)
C35 0.0400(17) 0.0301(15) 0.0333(16) -0.0045(12) -0.0007(13) 0.0119(13)
C36 0.046(2) 0.0395(18) 0.0405(17) -0.0061(14) 0.0012(14) 0.0164(15)
C37 0.0282(14) 0.0285(13) 0.0238(13) 0.0003(11) 0.0070(10) -0.0054(11)
C38 0.0255(14) 0.0295(14) 0.0216(12) 0.0011(10) 0.0063(10) -0.0026(11)
C39 0.0365(16) 0.0402(17) 0.0208(13) 0.0026(11) 0.0078(11) 0.0048(13)
C40 0.0349(16) 0.0382(16) 0.0266(13) -0.0040(12) 0.0076(11) 0.0021(13)
C41 0.0276(15) 0.0293(15) 0.0341(15) -0.0008(12) 0.0064(12) -0.0038(12)
C42 0.0392(17) 0.0353(16) 0.0274(14) 0.0065(12) 0.0051(12) 0.0002(13)
C43 0.0360(16) 0.0361(15) 0.0209(13) 0.0010(11) 0.0090(11) -0.0010(12)
C44 0.046(2) 0.0355(18) 0.0448(19) -0.0006(14) 0.0087(15) 0.0068(15)
C45 0.0369(16) 0.0313(15) 0.0272(13) -0.0012(11) 0.0120(11) 0.0051(12)
C46 0.0326(16) 0.0341(15) 0.0262(14) 0.0021(12) 0.0044(11) 0.0004(12)
C47 0.0416(18) 0.0332(16) 0.0422(17) -0.0017(13) 0.0140(13) 0.0041(13)
C48 0.054(2) 0.043(2) 0.065(3) 0.0036(18) 0.0165(19) 0.0155(17)

loop_
_atom_type_symbol
_atom_type_description
_atom_type_scat_dispersion_real
_atom_type_scat_dispersion_imag
_atom_type_scat_source
C C 0.0033 0.0016 'International Tables Vol C Tables 4.2.6.8 and 6.1.1.4'
H H 0.0000 0.0000 'International Tables Vol C Tables 4.2.6.8 and 6.1.1.4'
N N 0.0061 0.0033 'International Tables Vol C Tables 4.2.6.8 and 6.1.1.4'
O O 0.0106 0.0060 'International Tables Vol C Tables 4.2.6.8 and 6.1.1.4'

loop_
_geom_angle_atom_site_label_1
_geom_angle_atom_site_label_2
_geom_angle_atom_site_label_3
_geom_angle
_geom_angle_site_symmetry_1
_geom_angle_site_symmetry_3
_geom_angle_publ_flag
C1 O1 C9 115.5(2) . . ?
C13 O3 C21 115.7(2) . . ?
C25 O5 C33 115.9(2) . . ?
C37 O7 C45 116.0(2) . . ?
C1 N1 C2 127.2(2) . . ?
C1 N1 H1 114(3) . . ?
C2 N1 H1 119(3) . . ?
C13 N2 C14 127.4(2) . . ?
C13 N2 H2 117(2) . . ?
C14 N2 H2 116(2) . . ?
C25 N3 C26 128.0(2) . . ?
C25 N3 H3 115(2) . . ?
C26 N3 H3 116(2) . . ?
C37 N4 C38 128.0(2) . . ?
C37 N4 H4 116.6(19) . . ?
C38 N4 H4 115.4(19) . . ?
O2 C1 N1 127.2(3) . . ?
O2 C1 O1 123.3(3) . . ?
N1 C1 O1 109.6(2) . . ?
C7 C2 C3 118.5(3) . . ?
C7 C2 N1 117.5(2) . . ?
C3 C2 N1 123.9(3) . . ?
C4 C3 C2 119.9(3) . . ?
C4 C3 H3A 120.1 . . ?
C2 C3 H3A 120.1 . . ?
C5 C4 C3 122.4(3) . . ?
C5 C4 H4A 118.8 . . ?
C3 C4 H4A 118.8 . . ?
C4 C5 C6 116.9(3) . . ?
C4 C5 C8 121.5(3) . . ?
C6 C5 C8 121.6(3) . . ?
C7 C6 C5 121.6(3) . . ?
C7 C6 H6 119.2 . . ?
C5 C6 H6 119.2 . . ?
C6 C7 C2 120.8(3) . . ?
C6 C7 H7 119.6 . . ?
C2 C7 H7 119.6 . . ?
C5 C8 H8A 109.5 . . ?
C5 C8 H8B 109.5 . . ?
H8A C8 H8B 109.5 . . ?
C5 C8 H8C 109.5 . . ?
H8A C8 H8C 109.5 . . ?
H8B C8 H8C 109.5 . . ?
O1 C9 C10 108.4(2) . . ?
O1 C9 H9A 110.0 . . ?
C10 C9 H9A 110.0 . . ?
O1 C9 H9B 110.0 . . ?
C10 C9 H9B 110.0 . . ?
H9A C9 H9B 108.4 . . ?
C9 C10 C11 110.8(2) . . ?
C9 C10 H10A 109.5 . . ?
C11 C10 H10A 109.5 . . ?
C9 C10 H10B 109.5 . . ?
C11 C10 H10B 109.5 . . ?
H10A C10 H10B 108.1 . . ?
C12 C11 C10 113.3(3) . . ?
C12 C11 H11A 108.9 . . ?
C10 C11 H11A 108.9 . . ?
C12 C11 H11B 108.9 . . ?
C10 C11 H11B 108.9 . . ?
H11A C11 H11B 107.7 . . ?
C11 C12 H12A 109.5 . . ?
C11 C12 H12B 109.5 . . ?
H12A C12 H12B 109.5 . . ?
C11 C12 H12C 109.5 . . ?
H12A C12 H12C 109.5 . . ?
H12B C12 H12C 109.5 . . ?
O4 C13 O3 123.9(3) . . ?
O4 C13 N2 127.0(3) . . ?
O3 C13 N2 109.1(2) . . ?
C15 C14 C19 118.8(3) . . ?
C15 C14 N2 124.6(3) . . ?
C19 C14 N2 116.6(2) . . ?
C16 C15 C14 119.6(3) . . ?
C16 C15 H15 120.2 . . ?
C14 C15 H15 120.2 . . ?
C15 C16 C17 122.4(3) . . ?
C15 C16 H16 118.8 . . ?
C17 C16 H16 118.8 . . ?
C18 C17 C16 117.5(3) . . ?
C18 C17 C20 120.4(3) . . ?
C16 C17 C20 122.1(3) . . ?
C17 C18 C19 121.2(3) . . ?
C17 C18 H18 119.4 . . ?
C19 C18 H18 119.4 . . ?
C18 C19 C14 120.5(3) . . ?
C18 C19 H19 119.7 . . ?
C14 C19 H19 119.7 . . ?
C17 C20 H20A 109.5 . . ?
C17 C20 H20B 109.5 . . ?
H20A C20 H20B 109.5 . . ?
C17 C20 H20C 109.5 . . ?
H20A C20 H20C 109.5 . . ?
H20B C20 H20C 109.5 . . ?
O3 C21 C22 108.1(2) . . ?
O3 C21 H21A 110.1 . . ?
C22 C21 H21A 110.1 . . ?
O3 C21 H21B 110.1 . . ?
C22 C21 H21B 110.1 . . ?
H21A C21 H21B 108.4 . . ?
C21 C22 C23 111.3(2) . . ?
C21 C22 H22A 109.4 . . ?
C23 C22 H22A 109.4 . . ?
C21 C22 H22B 109.4 . . ?
C23 C22 H22B 109.4 . . ?
H22A C22 H22B 108.0 . . ?
C22 C23 C24 113.0(3) . . ?
C22 C23 H23A 109.0 . . ?
C24 C23 H23A 109.0 . . ?
C22 C23 H23B 109.0 . . ?
C24 C23 H23B 109.0 . . ?
H23A C23 H23B 107.8 . . ?
C23 C24 H24A 109.5 . . ?
C23 C24 H24B 109.5 . . ?
H24A C24 H24B 109.5 . . ?
C23 C24 H24C 109.5 . . ?
H24A C24 H24C 109.5 . . ?
H24B C24 H24C 109.5 . . ?
O6 C25 O5 123.7(2) . . ?
O6 C25 N3 127.2(2) . . ?
O5 C25 N3 109.1(2) . . ?
C31 C26 C27 118.8(2) . . ?
C31 C26 N3 124.5(2) . . ?
C27 C26 N3 116.7(2) . . ?
C28 C27 C26 120.4(3) . . ?
C28 C27 H27 119.8 . . ?
C26 C27 H27 119.8 . . ?
C27 C28 C29 121.4(3) . . ?
C27 C28 H28 119.3 . . ?
C29 C28 H28 119.3 . . ?
C30 C29 C28 117.4(3) . . ?
C30 C29 C32 121.9(3) . . ?
C28 C29 C32 120.7(3) . . ?
C29 C30 C31 122.4(3) . . ?
C29 C30 H30 118.8 . . ?
C31 C30 H30 118.8 . . ?
C30 C31 C26 119.6(3) . . ?
C30 C31 H31 120.2 . . ?
C26 C31 H31 120.2 . . ?
C29 C32 H32A 109.5 . . ?
C29 C32 H32B 109.5 . . ?
H32A C32 H32B 109.5 . . ?
C29 C32 H32C 109.5 . . ?
H32A C32 H32C 109.5 . . ?
H32B C32 H32C 109.5 . . ?
O5 C33 C34 107.3(2) . . ?
O5 C33 H33A 110.3 . . ?
C34 C33 H33A 110.3 . . ?
O5 C33 H33B 110.3 . . ?
C34 C33 H33B 110.3 . . ?
H33A C33 H33B 108.5 . . ?
C33 C34 C35 111.1(2) . . ?
C33 C34 H34A 109.4 . . ?
C35 C34 H34A 109.4 . . ?
C33 C34 H34B 109.4 . . ?
C35 C34 H34B 109.4 . . ?
H34A C34 H34B 108.0 . . ?
C36 C35 C34 112.5(3) . . ?
C36 C35 H35A 109.1 . . ?
C34 C35 H35A 109.1 . . ?
C36 C35 H35B 109.1 . . ?
C34 C35 H35B 109.1 . . ?
H35A C35 H35B 107.8 . . ?
C35 C36 H36A 109.5 . . ?
C35 C36 H36B 109.5 . . ?
H36A C36 H36B 109.5 . . ?
C35 C36 H36C 109.5 . . ?
H36A C36 H36C 109.5 . . ?
H36B C36 H36C 109.5 . . ?
O8 C37 O7 124.1(3) . . ?
O8 C37 N4 125.8(3) . . ?
O7 C37 N4 110.1(2) . . ?
C43 C38 C39 119.3(3) . . ?
C43 C38 N4 123.9(3) . . ?
C39 C38 N4 116.8(2) . . ?
C40 C39 C38 120.2(3) . . ?
C40 C39 H39 119.9 . . ?
C38 C39 H39 119.9 . . ?
C41 C40 C39 121.7(3) . . ?
C41 C40 H40 119.2 . . ?
C39 C40 H40 119.2 . . ?
C40 C41 C42 117.2(3) . . ?
C40 C41 C44 120.8(3) . . ?
C42 C41 C44 122.0(3) . . ?
C41 C42 C43 122.3(3) . . ?
C41 C42 H42 118.8 . . ?
C43 C42 H42 118.8 . . ?
C38 C43 C42 119.3(3) . . ?
C38 C43 H43 120.4 . . ?
C42 C43 H43 120.4 . . ?
C41 C44 H44A 109.5 . . ?
C41 C44 H44B 109.5 . . ?
H44A C44 H44B 109.5 . . ?
C41 C44 H44C 109.5 . . ?
H44A C44 H44C 109.5 . . ?
H44B C44 H44C 109.5 . . ?
O7 C45 C46 107.3(2) . . ?
O7 C45 H45A 110.3 . . ?
C46 C45 H45A 110.3 . . ?
O7 C45 H45B 110.3 . . ?
C46 C45 H45B 110.3 . . ?
H45A C45 H45B 108.5 . . ?
C45 C46 C47 111.6(2) . . ?
C45 C46 H46A 109.3 . . ?
C47 C46 H46A 109.3 . . ?
C45 C46 H46B 109.3 . . ?
C47 C46 H46B 109.3 . . ?
H46A C46 H46B 108.0 . . ?
C46 C47 C48 112.2(3) . . ?
C46 C47 H47A 109.2 . . ?
C48 C47 H47A 109.2 . . ?
C46 C47 H47B 109.2 . . ?
C48 C47 H47B 109.2 . . ?
H47A C47 H47B 107.9 . . ?
C47 C48 H48A 109.5 . . ?
C47 C48 H48B 109.5 . . ?
H48A C48 H48B 109.5 . . ?
C47 C48 H48C 109.5 . . ?
H48A C48 H48C 109.5 . . ?
H48B C48 H48C 109.5 . . ?

loop_
_geom_bond_atom_site_label_1
_geom_bond_atom_site_label_2
_geom_bond_distance
_geom_bond_site_symmetry_2
_geom_bond_publ_flag
O1 C1 1.350(3) . ?
O1 C9 1.455(4) . ?
O2 C1 1.213(3) . ?
O3 C13 1.345(3) . ?
O3 C21 1.448(4) . ?
O4 C13 1.214(3) . ?
O5 C25 1.346(3) . ?
O5 C33 1.445(3) . ?
O6 C25 1.216(3) . ?
O7 C37 1.341(3) . ?
O7 C45 1.456(3) . ?
O8 C37 1.217(3) . ?
N1 C1 1.348(4) . ?
N1 C2 1.405(4) . ?
N1 H1 0.91(4) . ?
N2 C13 1.347(4) . ?
N2 C14 1.404(4) . ?
N2 H2 0.90(4) . ?
N3 C25 1.350(3) . ?
N3 C26 1.411(3) . ?
N3 H3 0.84(3) . ?
N4 C37 1.346(3) . ?
N4 C38 1.416(4) . ?
N4 H4 0.86(3) . ?
C2 C7 1.385(4) . ?
C2 C3 1.390(4) . ?
C3 C4 1.385(5) . ?
C3 H3A 0.9500 . ?
C4 C5 1.382(5) . ?
C4 H4A 0.9500 . ?
C5 C6 1.395(4) . ?
C5 C8 1.502(5) . ?
C6 C7 1.380(5) . ?
C6 H6 0.9500 . ?
C7 H7 0.9500 . ?
C8 H8A 0.9800 . ?
C8 H8B 0.9800 . ?
C8 H8C 0.9800 . ?
C9 C10 1.494(4) . ?
C9 H9A 0.9900 . ?
C9 H9B 0.9900 . ?
C10 C11 1.523(4) . ?
C10 H10A 0.9900 . ?
C10 H10B 0.9900 . ?
C11 C12 1.510(5) . ?
C11 H11A 0.9900 . ?
C11 H11B 0.9900 . ?
C12 H12A 0.9800 . ?
C12 H12B 0.9800 . ?
C12 H12C 0.9800 . ?
C14 C15 1.395(4) . ?
C14 C19 1.395(4) . ?
C15 C16 1.386(5) . ?
C15 H15 0.9500 . ?
C16 C17 1.390(5) . ?
C16 H16 0.9500 . ?
C17 C18 1.387(4) . ?
C17 C20 1.508(5) . ?
C18 C19 1.393(5) . ?
C18 H18 0.9500 . ?
C19 H19 0.9500 . ?
C20 H20A 0.9800 . ?
C20 H20B 0.9800 . ?
C20 H20C 0.9800 . ?
C21 C22 1.507(4) . ?
C21 H21A 0.9900 . ?
C21 H21B 0.9900 . ?
C22 C23 1.515(4) . ?
C22 H22A 0.9900 . ?
C22 H22B 0.9900 . ?
C23 C24 1.517(4) . ?
C23 H23A 0.9900 . ?
C23 H23B 0.9900 . ?
C24 H24A 0.9800 . ?
C24 H24B 0.9800 . ?
C24 H24C 0.9800 . ?
C26 C31 1.390(4) . ?
C26 C27 1.393(4) . ?
C27 C28 1.386(4) . ?
C27 H27 0.9500 . ?
C28 C29 1.390(4) . ?
C28 H28 0.9500 . ?
C29 C30 1.380(4) . ?
C29 C32 1.511(4) . ?
C30 C31 1.389(4) . ?
C30 H30 0.9500 . ?
C31 H31 0.9500 . ?
C32 H32A 0.9800 . ?
C32 H32B 0.9800 . ?
C32 H32C 0.9800 . ?
C33 C34 1.510(4) . ?
C33 H33A 0.9900 . ?
C33 H33B 0.9900 . ?
C34 C35 1.524(4) . ?
C34 H34A 0.9900 . ?
C34 H34B 0.9900 . ?
C35 C36 1.524(4) . ?
C35 H35A 0.9900 . ?
C35 H35B 0.9900 . ?
C36 H36A 0.9800 . ?
C36 H36B 0.9800 . ?
C36 H36C 0.9800 . ?
C38 C43 1.385(4) . ?
C38 C39 1.391(4) . ?
C39 C40 1.390(4) . ?
C39 H39 0.9500 . ?
C40 C41 1.383(4) . ?
C40 H40 0.9500 . ?
C41 C42 1.389(4) . ?
C41 C44 1.503(4) . ?
C42 C43 1.394(4) . ?
C42 H42 0.9500 . ?
C43 H43 0.9500 . ?
C44 H44A 0.9800 . ?
C44 H44B 0.9800 . ?
C44 H44C 0.9800 . ?
C45 C46 1.508(4) . ?
C45 H45A 0.9900 . ?
C45 H45B 0.9900 . ?
C46 C47 1.519(4) . ?
C46 H46A 0.9900 . ?
C46 H46B 0.9900 . ?
C47 C48 1.521(5) . ?
C47 H47A 0.9900 . ?
C47 H47B 0.9900 . ?
C48 H48A 0.9800 . ?
C48 H48B 0.9800 . ?
C48 H48C 0.9800 . ?

loop_
_geom_hbond_atom_site_label_D
_geom_hbond_atom_site_label_H
_geom_hbond_atom_site_label_A
_geom_hbond_distance_DH
_geom_hbond_distance_HA
_geom_hbond_distance_DA
_geom_hbond_angle_DHA
_geom_hbond_site_symmetry_A
N1 H1 O2 0.91(4) 2.01(4) 2.897(3) 166(4) 2_564
N2 H2 O4 0.90(4) 1.99(4) 2.887(3) 175(3) 2_565
N3 H3 O8 0.84(3) 2.06(3) 2.874(3) 162(3) 2_565
N4 H4 O6 0.86(3) 2.08(3) 2.938(3) 176(3) 2_565

loop_
_geom_torsion_atom_site_label_1
_geom_torsion_atom_site_label_2
_geom_torsion_atom_site_label_3
_geom_torsion_atom_site_label_4
_geom_torsion
_geom_torsion_site_symmetry_1
_geom_torsion_site_symmetry_2
_geom_torsion_site_symmetry_3
_geom_torsion_site_symmetry_4
_geom_torsion_publ_flag
C2 N1 C1 O2 -1.8(5) . . . . ?
C2 N1 C1 O1 177.9(3) . . . . ?
C9 O1 C1 O2 -5.1(4) . . . . ?
C9 O1 C1 N1 175.3(2) . . . . ?
C1 N1 C2 C7 -166.4(3) . . . . ?
C1 N1 C2 C3 15.1(5) . . . . ?
C7 C2 C3 C4 0.5(5) . . . . ?
N1 C2 C3 C4 179.0(3) . . . . ?
C2 C3 C4 C5 -0.3(6) . . . . ?
C3 C4 C5 C6 -0.3(5) . . . . ?
C3 C4 C5 C8 -179.3(4) . . . . ?
C4 C5 C6 C7 0.5(5) . . . . ?
C8 C5 C6 C7 179.6(3) . . . . ?
C5 C6 C7 C2 -0.3(5) . . . . ?
C3 C2 C7 C6 -0.2(5) . . . . ?
N1 C2 C7 C6 -178.8(3) . . . . ?
C1 O1 C9 C10 173.1(2) . . . . ?
O1 C9 C10 C11 179.9(3) . . . . ?
C9 C10 C11 C12 -175.9(3) . . . . ?
C21 O3 C13 O4 5.1(4) . . . . ?
C21 O3 C13 N2 -175.5(2) . . . . ?
C14 N2 C13 O4 2.6(5) . . . . ?
C14 N2 C13 O3 -176.8(3) . . . . ?
C13 N2 C14 C15 -15.8(5) . . . . ?
C13 N2 C14 C19 165.4(3) . . . . ?
C19 C14 C15 C16 -1.0(4) . . . . ?
N2 C14 C15 C16 -179.8(3) . . . . ?
C14 C15 C16 C17 0.7(5) . . . . ?
C15 C16 C17 C18 -0.2(5) . . . . ?
C15 C16 C17 C20 179.1(3) . . . . ?
C16 C17 C18 C19 -0.1(5) . . . . ?
C20 C17 C18 C19 -179.4(3) . . . . ?
C17 C18 C19 C14 -0.2(5) . . . . ?
C15 C14 C19 C18 0.7(4) . . . . ?
N2 C14 C19 C18 179.6(3) . . . . ?
C13 O3 C21 C22 -173.1(2) . . . . ?
O3 C21 C22 C23 -177.4(3) . . . . ?
C21 C22 C23 C24 176.3(3) . . . . ?
C33 O5 C25 O6 4.8(4) . . . . ?
C33 O5 C25 N3 -175.4(2) . . . . ?
C26 N3 C25 O6 1.0(5) . . . . ?
C26 N3 C25 O5 -178.9(2) . . . . ?
C25 N3 C26 C31 8.7(5) . . . . ?
C25 N3 C26 C27 -172.5(3) . . . . ?
C31 C26 C27 C28 -0.5(4) . . . . ?
N3 C26 C27 C28 -179.3(3) . . . . ?
C26 C27 C28 C29 -0.9(5) . . . . ?
C27 C28 C29 C30 1.2(5) . . . . ?
C27 C28 C29 C32 -179.5(3) . . . . ?
C28 C29 C30 C31 -0.2(5) . . . . ?
C32 C29 C30 C31 -179.5(3) . . . . ?
C29 C30 C31 C26 -1.2(5) . . . . ?
C27 C26 C31 C30 1.5(4) . . . . ?
N3 C26 C31 C30 -179.7(3) . . . . ?
C25 O5 C33 C34 -179.2(2) . . . . ?
O5 C33 C34 C35 -178.1(2) . . . . ?
C33 C34 C35 C36 176.8(3) . . . . ?
C45 O7 C37 O8 -4.4(4) . . . . ?
C45 O7 C37 N4 176.8(2) . . . . ?
C38 N4 C37 O8 2.2(5) . . . . ?
C38 N4 C37 O7 -179.0(3) . . . . ?
C37 N4 C38 C43 7.1(4) . . . . ?
C37 N4 C38 C39 -173.0(3) . . . . ?
C43 C38 C39 C40 0.8(4) . . . . ?
N4 C38 C39 C40 -179.1(3) . . . . ?
C38 C39 C40 C41 -1.0(5) . . . . ?
C39 C40 C41 C42 0.4(5) . . . . ?
C39 C40 C41 C44 -179.8(3) . . . . ?
C40 C41 C42 C43 0.3(5) . . . . ?
C44 C41 C42 C43 -179.4(3) . . . . ?
C39 C38 C43 C42 0.0(4) . . . . ?
N4 C38 C43 C42 179.9(3) . . . . ?
C41 C42 C43 C38 -0.6(5) . . . . ?
C37 O7 C45 C46 172.9(2) . . . . ?
O7 C45 C46 C47 174.5(2) . . . . ?
C45 C46 C47 C48 175.9(3) . . . . ?
